data_4111813
loop_
_publ_author_name
'Fuke Wang'
'Ming-Yong Han'
'Khine Yi Mya'
'Yubo Wang'
'Yee-Hing Lai'

_publ_section_title
;
 Aggregation-Driven Growth of Size-Tunable Organic Nanoparticles Using
 Electronically Altered Conjugated Polymers
;
_journal_name_full 'Journal of the American Chemical Society'
_journal_page_first 10350
_journal_page_last 10355
_journal_paper_doi 10.1021/ja0521730
_journal_volume 127
_journal_year 2005
_chemical_formula_sum 'C30 H36 O2 S2'
_chemical_formula_weight 492.71
_chemical_name_systematic
; 
 ? 
;
_space_group_IT_number 56
_symmetry_cell_setting orthorhombic
_symmetry_space_group_name_Hall '-P 2ac 2bc'
_symmetry_space_group_name_H-M 'P n a a'
_atom_sites_solution_hydrogens geom
_atom_sites_solution_primary direct
_atom_sites_solution_secondary difmap
_audit_creation_method SHELXL-97
_cell_angle_alpha 90.00
_cell_angle_beta 90.00
_cell_angle_gamma 90.00
_cell_formula_units_Z 8
_cell_length_a 8.7590(12)
_cell_length_b 15.009(2)
_cell_length_c 42.798(6)
_cell_measurement_reflns_used 7034
_cell_measurement_temperature 223(2)
_cell_measurement_theta_max 24.33
_cell_measurement_theta_min 2.71
_cell_volume 5626.4(13)
_computing_cell_refinement 'Bruker XSCANS'
_computing_data_collection 'Bruker XSCANS'
_computing_data_reduction 'Bruker SHELXTL'
_computing_molecular_graphics 'Bruker SHELXTL'
_computing_publication_material 'Bruker SHELXTL'
_computing_structure_refinement 'SHELXL-97 (Sheldrick, 1997)'
_computing_structure_solution 'SHELXS-97 (Sheldrick, 1990)'
_diffrn_ambient_temperature 223(2)
_diffrn_measured_fraction_theta_full 1.000
_diffrn_measured_fraction_theta_max 1.000
_diffrn_measurement_device_type 'Bruker P4'
_diffrn_measurement_method '\w scans'
_diffrn_radiation_monochromator graphite
_diffrn_radiation_source 'fine-focus sealed tube'
_diffrn_radiation_type MoK\a
_diffrn_radiation_wavelength 0.71073
_diffrn_reflns_av_R_equivalents 0.0556
_diffrn_reflns_av_sigmaI/netI 0.0539
_diffrn_reflns_limit_h_max 10
_diffrn_reflns_limit_h_min -5
_diffrn_reflns_limit_k_max 17
_diffrn_reflns_limit_k_min -17
_diffrn_reflns_limit_l_max 49
_diffrn_reflns_limit_l_min -50
_diffrn_reflns_number 30337
_diffrn_reflns_theta_full 25.00
_diffrn_reflns_theta_max 25.00
_diffrn_reflns_theta_min 1.44
_exptl_absorpt_coefficient_mu 0.213
_exptl_absorpt_correction_T_max 0.9749
_exptl_absorpt_correction_T_min 0.9197
_exptl_absorpt_correction_type 'Sadabs, (Sheldrick 2001)'
_exptl_crystal_colour dark_blue
_exptl_crystal_density_diffrn 1.163
_exptl_crystal_description Block
_exptl_crystal_F_000 2112
_exptl_crystal_size_max 0.40
_exptl_crystal_size_mid 0.28
_exptl_crystal_size_min 0.12
_refine_diff_density_max 0.290
_refine_diff_density_min -0.266
_refine_diff_density_rms 0.055
_refine_ls_extinction_method none
_refine_ls_goodness_of_fit_ref 1.129
_refine_ls_hydrogen_treatment mixed
_refine_ls_matrix_type full
_refine_ls_number_parameters 309
_refine_ls_number_reflns 4954
_refine_ls_number_restraints 0
_refine_ls_restrained_S_all 1.129
_refine_ls_R_factor_all 0.1008
_refine_ls_R_factor_gt 0.0836
_refine_ls_shift/su_max 0.001
_refine_ls_shift/su_mean 0.000
_refine_ls_structure_factor_coef Fsqd
_refine_ls_weighting_details 'calc w=1/[\s^2^(Fo^2^)+(0.0367P)^2^+10.3099P] where P=(Fo^2^+2Fc^2^)/3'
_refine_ls_weighting_scheme calc
_refine_ls_wR_factor_gt 0.1995
_refine_ls_wR_factor_ref 0.2071
_reflns_number_gt 3848
_reflns_number_total 4954
_reflns_threshold_expression >2sigma(I)
_cod_data_source_file ja0521730si20050512_075921.cif
_cod_data_source_block 2034
_cod_original_sg_symbol_H-M Pnaa
_cod_database_code 4111813

loop_
_symmetry_equiv_pos_as_xyz
'x, y, z'
'x, -y+1/2, -z+1/2'
'-x+1/2, -y, z+1/2'
'-x+1/2, y+1/2, -z'
'-x, -y, -z'
'-x, y-1/2, z-1/2'
'x-1/2, y, -z-1/2'
'x-1/2, -y-1/2, z'

loop_
_atom_site_label
_atom_site_type_symbol
_atom_site_fract_x
_atom_site_fract_y
_atom_site_fract_z
_atom_site_U_iso_or_equiv
_atom_site_adp_type
_atom_site_occupancy
_atom_site_symmetry_multiplicity
_atom_site_calc_flag
_atom_site_refinement_flags
S1 S 0.67190(14) 0.41370(8) 0.03037(3) 0.0685(4) Uani 1 1 d .
S2 S 0.02500(15) 0.56409(10) 0.03473(3) 0.0760(4) Uani 1 1 d .
O1 O 0.5350(3) 0.25737(18) 0.09563(7) 0.0633(8) Uani 1 1 d .
O2 O 0.1822(3) 0.73927(18) 0.09148(7) 0.0639(8) Uani 1 1 d .
C1 C 0.4546(4) 0.4441(2) 0.07590(9) 0.0442(8) Uani 1 1 d .
C2 C 0.3562(4) 0.4953(2) 0.05758(9) 0.0467(9) Uani 1 1 d .
H2 H 0.3539 0.4943 0.0356 0.056 Uiso 1 1 calc R
C3 C 0.2613(4) 0.5484(2) 0.07622(9) 0.0439(8) Uani 1 1 d .
C4 C 0.2996(4) 0.5318(2) 0.10760(9) 0.0429(8) Uani 1 1 d .
C5 C 0.4265(4) 0.4647(2) 0.10753(9) 0.0443(9) Uani 1 1 d .
C6 C 0.5032(5) 0.4311(3) 0.13309(10) 0.0547(10) Uani 1 1 d .
H6 H 0.5822 0.3908 0.1286 0.066 Uiso 1 1 calc R
C7 C 0.4802(6) 0.4485(3) 0.16441(10) 0.0660(12) Uani 1 1 d .
H7 H 0.5462 0.4187 0.1782 0.079 Uiso 1 1 calc R
C8 C 0.3734(6) 0.5036(3) 0.17830(11) 0.0717(13) Uani 1 1 d .
H8 H 0.3770 0.5055 0.2002 0.086 Uiso 1 1 calc R
C9 C 0.2624(6) 0.5564(3) 0.16480(10) 0.0647(12) Uani 1 1 d .
H9 H 0.2002 0.5881 0.1788 0.078 Uiso 1 1 calc R
C10 C 0.2301(5) 0.5690(3) 0.13353(9) 0.0527(10) Uani 1 1 d .
H10 H 0.1495 0.6086 0.1293 0.063 Uiso 1 1 calc R
C11 C 0.5692(4) 0.3828(2) 0.06306(9) 0.0475(9) Uani 1 1 d .
C12 C 0.6031(4) 0.2967(3) 0.07085(10) 0.0513(10) Uani 1 1 d .
C13 C 0.7137(5) 0.2571(3) 0.05093(11) 0.0634(11) Uani 1 1 d .
H13 H 0.7507 0.1987 0.0535 0.076 Uiso 1 1 calc R
C14 C 0.7598(5) 0.3122(3) 0.02803(12) 0.0722(13) Uani 1 1 d .
H14 H 0.8316 0.2969 0.0126 0.087 Uiso 1 1 calc R
C15 C 0.1415(4) 0.6059(3) 0.06368(9) 0.0500(9) Uani 1 1 d .
C16 C 0.1045(5) 0.6932(3) 0.06923(10) 0.0550(10) Uani 1 1 d .
C17 C -0.0131(5) 0.7254(4) 0.04964(12) 0.0733(14) Uani 1 1 d .
H17 H -0.0501 0.7842 0.0502 0.088 Uiso 1 1 calc R
C18 C -0.0660(6) 0.6626(4) 0.03008(13) 0.0890(17) Uani 1 1 d .
H18 H -0.1446 0.6722 0.0155 0.107 Uiso 1 1 calc R
C19 C 0.5465(6) 0.1619(3) 0.09767(12) 0.0765(14) Uani 1 1 d .
H19A H 0.6536 0.1438 0.0995 0.092 Uiso 1 1 calc R
H19B H 0.5032 0.1341 0.0789 0.092 Uiso 1 1 calc R
C20 C 0.4588(7) 0.1342(3) 0.12610(15) 0.0920(18) Uani 1 1 d .
H20A H 0.4515 0.0691 0.1266 0.110 Uiso 1 1 calc R
H20B H 0.3549 0.1582 0.1248 0.110 Uiso 1 1 calc R
C21 C 0.5329(9) 0.1666(4) 0.15634(15) 0.106(2) Uani 1 1 d .
H21A H 0.6404 0.1484 0.1562 0.127 Uiso 1 1 calc R
H21B H 0.5305 0.2319 0.1565 0.127 Uiso 1 1 calc R
C22 C 0.4623(14) 0.1341(6) 0.1858(2) 0.177(4) Uani 1 1 d .
H22B H 0.3565 0.1552 0.1865 0.212 Uiso 1 1 calc R
H22A H 0.4592 0.0688 0.1850 0.212 Uiso 1 1 calc R
C23 C 0.538(2) 0.1607(7) 0.2147(2) 0.256(8) Uani 1 1 d .
H23A H 0.6462 0.1452 0.2133 0.308 Uiso 1 1 calc R
H23B H 0.5304 0.2255 0.2169 0.308 Uiso 1 1 calc R
C24 C 0.475(3) 0.1199(8) 0.2418(3) 0.378(15) Uani 1 1 d .
H24C H 0.3670 0.1347 0.2433 0.567 Uiso 1 1 calc R
H24B H 0.5274 0.1415 0.2602 0.567 Uiso 1 1 calc R
H24A H 0.4862 0.0558 0.2403 0.567 Uiso 1 1 calc R
C25 C 0.1522(6) 0.8326(3) 0.09371(14) 0.0810(15) Uani 1 1 d .
H25B H 0.0442 0.8430 0.0985 0.097 Uiso 1 1 calc R
H25A H 0.1768 0.8623 0.0739 0.097 Uiso 1 1 calc R
C26 C 0.2499(7) 0.8677(3) 0.11925(16) 0.097(2) Uani 1 1 d .
H26B H 0.2424 0.9329 0.1196 0.116 Uiso 1 1 calc R
H26A H 0.3565 0.8521 0.1149 0.116 Uiso 1 1 calc R
C27 C 0.2060(8) 0.8317(4) 0.15119(17) 0.111(2) Uani 1 1 d .
H27B H 0.0983 0.8456 0.1550 0.133 Uiso 1 1 calc R
H27A H 0.2159 0.7667 0.1508 0.133 Uiso 1 1 calc R
C28 C 0.2974(12) 0.8665(5) 0.1778(2) 0.155(3) Uani 1 1 d .
H28A H 0.4044 0.8498 0.1745 0.186 Uiso 1 1 calc R
H28B H 0.2919 0.9317 0.1775 0.186 Uiso 1 1 calc R
C29 C 0.2510(17) 0.8356(7) 0.2089(3) 0.228(7) Uani 1 1 d .
H29B H 0.1422 0.8487 0.2117 0.274 Uiso 1 1 calc R
H29A H 0.2629 0.7707 0.2097 0.274 Uiso 1 1 calc R
C30 C 0.334(3) 0.8737(8) 0.2346(3) 0.332(12) Uani 1 1 d .
H30B H 0.3188 0.8374 0.2531 0.497 Uiso 1 1 calc R
H30C H 0.2964 0.9335 0.2386 0.497 Uiso 1 1 calc R
H30A H 0.4414 0.8760 0.2295 0.497 Uiso 1 1 calc R

loop_
_atom_site_aniso_label
_atom_site_aniso_U_11
_atom_site_aniso_U_22
_atom_site_aniso_U_33
_atom_site_aniso_U_23
_atom_site_aniso_U_13
_atom_site_aniso_U_12
S1 0.0703(8) 0.0617(7) 0.0736(8) 0.0000(6) 0.0197(6) -0.0028(6)
S2 0.0635(7) 0.0942(9) 0.0702(8) -0.0029(7) -0.0172(6) -0.0005(7)
O1 0.074(2) 0.0386(14) 0.0771(19) 0.0067(14) 0.0077(16) 0.0133(14)
O2 0.0618(18) 0.0401(15) 0.090(2) -0.0036(15) 0.0020(16) 0.0124(14)
C1 0.046(2) 0.0311(17) 0.055(2) 0.0004(16) -0.0025(17) -0.0032(16)
C2 0.054(2) 0.0380(19) 0.048(2) 0.0028(16) -0.0011(18) -0.0037(17)
C3 0.044(2) 0.0321(17) 0.055(2) 0.0011(16) -0.0008(17) -0.0038(16)
C4 0.043(2) 0.0327(17) 0.053(2) 0.0002(16) 0.0000(17) -0.0068(15)
C5 0.049(2) 0.0319(18) 0.051(2) 0.0020(16) -0.0024(17) -0.0035(16)
C6 0.058(3) 0.044(2) 0.062(3) -0.0005(19) -0.007(2) 0.0022(18)
C7 0.075(3) 0.063(3) 0.060(3) 0.001(2) -0.015(2) 0.006(2)
C8 0.090(4) 0.075(3) 0.049(2) -0.001(2) -0.006(2) 0.001(3)
C9 0.075(3) 0.061(3) 0.058(3) -0.007(2) 0.004(2) 0.005(2)
C10 0.054(2) 0.044(2) 0.060(2) -0.0021(18) 0.0046(19) -0.0006(18)
C11 0.046(2) 0.0391(19) 0.057(2) -0.0050(17) 0.0009(17) -0.0009(17)
C12 0.048(2) 0.045(2) 0.062(2) -0.0048(19) -0.0049(19) 0.0066(18)
C13 0.055(2) 0.057(2) 0.078(3) -0.009(2) 0.000(2) 0.015(2)
C14 0.061(3) 0.076(3) 0.080(3) -0.016(3) 0.012(2) 0.009(2)
C15 0.043(2) 0.051(2) 0.056(2) 0.0042(18) 0.0021(18) 0.0000(18)
C16 0.045(2) 0.054(2) 0.066(3) 0.010(2) 0.010(2) 0.0102(19)
C17 0.055(3) 0.083(3) 0.082(3) 0.026(3) 0.016(2) 0.030(3)
C18 0.055(3) 0.136(5) 0.077(3) 0.017(4) -0.008(3) 0.026(3)
C19 0.093(4) 0.039(2) 0.097(4) 0.006(2) -0.011(3) 0.010(2)
C20 0.089(4) 0.055(3) 0.132(5) 0.029(3) -0.003(4) -0.005(3)
C21 0.143(6) 0.070(4) 0.104(5) 0.020(3) 0.019(4) 0.000(4)
C22 0.275(13) 0.106(6) 0.149(8) 0.027(6) 0.064(9) -0.009(7)
C23 0.49(2) 0.181(11) 0.099(7) -0.014(7) 0.083(11) -0.067(13)
C24 0.74(4) 0.233(15) 0.163(13) 0.012(11) 0.094(19) -0.12(2)
C25 0.083(4) 0.044(2) 0.116(4) -0.002(3) 0.021(3) 0.019(2)
C26 0.092(4) 0.050(3) 0.149(6) -0.024(3) 0.034(4) 0.005(3)
C27 0.122(5) 0.071(4) 0.139(6) -0.033(4) 0.002(5) -0.011(4)
C28 0.190(9) 0.102(6) 0.173(9) -0.041(6) -0.017(8) -0.009(6)
C29 0.40(2) 0.162(9) 0.126(8) 0.004(7) -0.075(11) -0.081(11)
C30 0.62(4) 0.200(13) 0.174(12) -0.015(10) -0.059(17) -0.098(19)

loop_
_atom_type_symbol
_atom_type_description
_atom_type_scat_dispersion_real
_atom_type_scat_dispersion_imag
_atom_type_scat_source
C C 0.0033 0.0016 'International Tables Vol C Tables 4.2.6.8 and 6.1.1.4'
H H 0.0000 0.0000 'International Tables Vol C Tables 4.2.6.8 and 6.1.1.4'
O O 0.0106 0.0060 'International Tables Vol C Tables 4.2.6.8 and 6.1.1.4'
S S 0.1246 0.1234 'International Tables Vol C Tables 4.2.6.8 and 6.1.1.4'

loop_
_geom_angle_atom_site_label_1
_geom_angle_atom_site_label_2
_geom_angle_atom_site_label_3
_geom_angle
C14 S1 C11 92.5(2)
C18 S2 C15 92.6(3)
C12 O1 C19 116.8(3)
C16 O2 C25 117.0(4)
C2 C1 C5 108.1(3)
C2 C1 C11 123.8(4)
C5 C1 C11 128.0(3)
C1 C2 C3 111.1(3)
C2 C3 C4 107.5(3)
C2 C3 C15 123.6(3)
C4 C3 C15 128.8(3)
C10 C4 C3 126.1(4)
C10 C4 C5 126.8(3)
C3 C4 C5 107.1(3)
C6 C5 C1 126.6(4)
C6 C5 C4 127.2(4)
C1 C5 C4 106.2(3)
C5 C6 C7 129.1(4)
C6 C7 C8 129.0(4)
C9 C8 C7 129.8(4)
C8 C9 C10 128.9(4)
C9 C10 C4 129.2(4)
C12 C11 C1 130.5(4)
C12 C11 S1 109.7(3)
C1 C11 S1 119.4(3)
O1 C12 C11 120.5(4)
O1 C12 C13 126.1(4)
C11 C12 C13 113.4(4)
C14 C13 C12 112.6(4)
C13 C14 S1 111.7(3)
C16 C15 C3 132.1(4)
C16 C15 S2 109.4(3)
C3 C15 S2 118.3(3)
O2 C16 C15 119.3(4)
O2 C16 C17 127.3(4)
C15 C16 C17 113.4(4)
C18 C17 C16 112.4(4)
C17 C18 S2 112.2(4)
O1 C19 C20 106.8(4)
C19 C20 C21 112.5(5)
C22 C21 C20 115.9(7)
C23 C22 C21 116.2(10)
C24 C23 C22 113.4(13)
O2 C25 C26 106.9(4)
C25 C26 C27 113.0(5)
C28 C27 C26 115.4(7)
C29 C28 C27 115.8(9)
C30 C29 C28 115.4(12)

loop_
_geom_bond_atom_site_label_1
_geom_bond_atom_site_label_2
_geom_bond_distance
S1 C14 1.710(5)
S1 C11 1.727(4)
S2 C18 1.691(6)
S2 C15 1.723(4)
O1 C12 1.353(5)
O1 C19 1.439(5)
O2 C16 1.360(5)
O2 C25 1.429(5)
C1 C2 1.396(5)
C1 C5 1.410(5)
C1 C11 1.468(5)
C2 C3 1.401(5)
C3 C4 1.407(5)
C3 C15 1.461(5)
C4 C10 1.384(5)
C4 C5 1.500(5)
C5 C6 1.379(5)
C6 C7 1.380(6)
C7 C8 1.383(6)
C8 C9 1.381(6)
C9 C10 1.381(6)
C11 C12 1.368(5)
C12 C13 1.421(6)
C13 C14 1.345(6)
C15 C16 1.370(6)
C16 C17 1.414(6)
C17 C18 1.344(7)
C19 C20 1.498(7)
C20 C21 1.527(8)
C21 C22 1.485(9)
C22 C23 1.459(14)
C23 C24 1.422(14)
C25 C26 1.485(8)
C26 C27 1.519(8)
C27 C28 1.488(10)
C28 C29 1.468(12)
C29 C30 1.435(14)

loop_
_cod_related_entry_id
_cod_related_entry_database
_cod_related_entry_code
1 ChemSpider 30660450
